data_4074125
loop_
_publ_author_name
'Sch\"atz, Alexander'
'Scarel, Alessandro'
'Zangrando, Ennio'
'Mosca, Luca'
'Carfagna, Carla'
'Gissibl, Anja'
'Milani, Barbara'
'Reiser, Oliver'

_publ_section_title
;
 High Stereocontrol and Efficiency in CO/Styrene Polyketone Synthesis
 Promoted by Azabis(oxazoline)&#x2212;Palladium Complexes
;
_journal_issue 17
_journal_name_full Organometallics
_journal_page_first 4065
_journal_paper_doi 10.1021/om060424n
_journal_volume 25
_journal_year 2006
_chemical_absolute_configuration ad
_chemical_formula_moiety 'C16 H29 Cl N2 O2 Pd'
_chemical_formula_sum 'C16 H29 Cl N2 O2 Pd'
_chemical_formula_weight 423.26
_chemical_name_systematic
;
chloro-methyl-(2,2-bis[(4S)-(4,5-dihydro)-4-(1-methylethyl)--1,3-
oxazol-2yl]propane,N,N')-palladium(II)
;
_space_group_IT_number 19
_symmetry_cell_setting orthorhombic
_symmetry_space_group_name_Hall 'P 2ac 2ab'
_symmetry_space_group_name_H-M 'P 21 21 21'
_atom_sites_solution_hydrogens geom
_atom_sites_solution_primary direct
_atom_sites_solution_secondary difmap
_audit_creation_method SHELXL-97
_cell_angle_alpha 90.00
_cell_angle_beta 90.00
_cell_angle_gamma 90.00
_cell_formula_units_Z 4
_cell_length_a 9.197(3)
_cell_length_b 9.923(4)
_cell_length_c 20.785(4)
_cell_measurement_temperature 293(2)
_cell_volume 1896.9(10)
_computing_cell_refinement 'Denzo (Otwinowski & Minor 1997)'
_computing_data_collection 'Nonius Xpress'
_computing_data_reduction 'Denzo and Scalepack (Otwinowski&Minor 1997)'
_computing_molecular_graphics 'Ortep3/windows (Farrugia,1997)'
_computing_publication_material 'Wingx 1.70.00 (Farrugia, 1999)'
_computing_structure_refinement 'SHELX97 (Sheldrick, 1998)'
_computing_structure_solution 'SHELX97 (Sheldrick, 1998)'
_diffrn_ambient_temperature 293(2)
_diffrn_measured_fraction_theta_full 0.923
_diffrn_measured_fraction_theta_max 0.923
_diffrn_measurement_device_type 'image plate dip1030'
_diffrn_measurement_method 'laser scanner'
_diffrn_radiation_monochromator graphite
_diffrn_radiation_source 'fine-focus sealed tube'
_diffrn_radiation_type Mok\a
_diffrn_radiation_wavelength 0.71073
_diffrn_reflns_av_R_equivalents 0.0537
_diffrn_reflns_av_sigmaI/netI 0.0580
_diffrn_reflns_limit_h_max 12
_diffrn_reflns_limit_h_min -12
_diffrn_reflns_limit_k_max 12
_diffrn_reflns_limit_k_min -12
_diffrn_reflns_limit_l_max 28
_diffrn_reflns_limit_l_min -28
_diffrn_reflns_number 21076
_diffrn_reflns_theta_full 29.60
_diffrn_reflns_theta_max 29.60
_diffrn_reflns_theta_min 2.27
_exptl_absorpt_coefficient_mu 1.127
_exptl_absorpt_correction_T_max 0.8104
_exptl_absorpt_correction_T_min 0.4018
_exptl_absorpt_correction_type refdelf
_exptl_absorpt_process_details
;
Parkin S,Moezzi B & Hope H, (1995) J. Appl. Cryst. 28, 53-56
Cubic fit to sin(theta)/lambda - 24 parameters
;
_exptl_crystal_colour colorless
_exptl_crystal_density_diffrn 1.482
_exptl_crystal_density_method 'not measured'
_exptl_crystal_F_000 872
_exptl_crystal_size_max 0.50
_exptl_crystal_size_mid 0.25
_exptl_crystal_size_min 0.15
_refine_diff_density_max 0.546
_refine_diff_density_min -0.290
_refine_diff_density_rms 0.098
_refine_ls_abs_structure_details 'Flack H D (1983), Acta Cryst. A39, 876-881'
_refine_ls_abs_structure_Flack 0.00(3)
_refine_ls_extinction_method none
_refine_ls_goodness_of_fit_ref 0.981
_refine_ls_hydrogen_treatment constr
_refine_ls_matrix_type full
_refine_ls_number_parameters 199
_refine_ls_number_reflns 4886
_refine_ls_number_restraints 0
_refine_ls_restrained_S_all 0.981
_refine_ls_R_factor_all 0.0556
_refine_ls_R_factor_gt 0.0349
_refine_ls_shift/su_max 0.001
_refine_ls_shift/su_mean 0.000
_refine_ls_structure_factor_coef Fsqd
_refine_ls_weighting_details 'calc w=1/[\s^2^(Fo^2^)+(0.0271P)^2^] where P=(Fo^2^+2Fc^2^)/3'
_refine_ls_weighting_scheme calc
_refine_ls_wR_factor_gt 0.0691
_refine_ls_wR_factor_ref 0.0743
_reflns_number_gt 3422
_reflns_number_total 4886
_reflns_threshold_expression >2sigma(I)
_cod_data_source_file om060424nsi20060516_122930.cif
_cod_data_source_block 1a
_cod_database_code 4074125

loop_
_symmetry_equiv_pos_as_xyz
'x, y, z'
'-x+1/2, -y, z+1/2'
'x+1/2, -y+1/2, -z'
'-x, y+1/2, -z+1/2'

loop_
_atom_site_label
_atom_site_type_symbol
_atom_site_fract_x
_atom_site_fract_y
_atom_site_fract_z
_atom_site_U_iso_or_equiv
_atom_site_adp_type
_atom_site_occupancy
_atom_site_symmetry_multiplicity
_atom_site_calc_flag
_atom_site_refinement_flags
Pd Pd 0.99048(3) 0.07634(2) 0.141597(12) 0.05112(8) Uani 1 1 d .
Cl1 Cl 0.92073(14) 0.29649(10) 0.12408(7) 0.0862(4) Uani 1 1 d .
N1 N 1.0389(3) -0.1238(3) 0.15689(14) 0.0518(8) Uani 1 1 d .
N2 N 1.2166(3) 0.0987(3) 0.10844(15) 0.0538(8) Uani 1 1 d .
O1 O 1.1774(3) -0.3036(2) 0.17779(14) 0.0638(7) Uani 1 1 d .
O2 O 1.4459(3) 0.0257(3) 0.09502(13) 0.0650(8) Uani 1 1 d .
C1 C 0.7850(5) 0.0465(4) 0.1740(2) 0.0723(12) Uani 1 1 d .
H1A H 0.7323 0.1299 0.1724 0.108 Uiso 1 1 calc R
H1B H 0.7882 0.0145 0.2175 0.108 Uiso 1 1 calc R
H1C H 0.7374 -0.0190 0.1474 0.108 Uiso 1 1 calc R
C2 C 0.9379(4) -0.2385(3) 0.15291(19) 0.0545(10) Uani 1 1 d .
H2 H 0.8561 -0.2220 0.1821 0.065 Uiso 1 1 calc R
C3 C 1.0286(5) -0.3539(4) 0.1796(2) 0.0685(12) Uani 1 1 d .
H3A H 0.9998 -0.3753 0.2234 0.082 Uiso 1 1 calc R
H3B H 1.0184 -0.4339 0.1532 0.082 Uiso 1 1 calc R
C4 C 1.1653(5) -0.1700(3) 0.1689(2) 0.0547(10) Uani 1 1 d .
C5 C 1.3070(4) -0.0924(4) 0.17597(18) 0.0539(9) Uani 1 1 d .
C6 C 1.3164(4) 0.0159(3) 0.12444(18) 0.0517(9) Uani 1 1 d .
C7 C 1.4320(5) 0.1346(4) 0.0485(2) 0.0725(13) Uani 1 1 d .
H7A H 1.4361 0.1002 0.0048 0.087 Uiso 1 1 calc R
H7B H 1.5085 0.2008 0.0542 0.087 Uiso 1 1 calc R
C8 C 1.2822(4) 0.1962(4) 0.06286(19) 0.0566(10) Uani 1 1 d .
H8 H 1.2246 0.1976 0.0232 0.068 Uiso 1 1 calc R
C9 C 1.2905(5) 0.3400(4) 0.0905(2) 0.0701(12) Uani 1 1 d .
H9 H 1.1907 0.3683 0.1000 0.084 Uiso 1 1 calc R
C10 C 1.3503(6) 0.4370(4) 0.0404(3) 0.0964(17) Uani 1 1 d .
H10A H 1.2913 0.4329 0.0024 0.145 Uiso 1 1 calc R
H10B H 1.4484 0.4121 0.0299 0.145 Uiso 1 1 calc R
H10C H 1.3491 0.5270 0.0573 0.145 Uiso 1 1 calc R
C11 C 1.3748(7) 0.3462(5) 0.1532(3) 0.111(2) Uani 1 1 d .
H11A H 1.3772 0.4375 0.1685 0.166 Uiso 1 1 calc R
H11B H 1.4724 0.3151 0.1461 0.166 Uiso 1 1 calc R
H11C H 1.3283 0.2900 0.1847 0.166 Uiso 1 1 calc R
C12 C 0.8788(5) -0.2584(4) 0.0852(2) 0.0690(12) Uani 1 1 d .
H12 H 0.8322 -0.1739 0.0720 0.083 Uiso 1 1 calc R
C13 C 0.7617(5) -0.3693(4) 0.0846(3) 0.0819(15) Uani 1 1 d .
H13A H 0.7231 -0.3784 0.0419 0.123 Uiso 1 1 calc R
H13B H 0.6849 -0.3455 0.1137 0.123 Uiso 1 1 calc R
H13C H 0.8042 -0.4533 0.0977 0.123 Uiso 1 1 calc R
C14 C 0.9995(8) -0.2878(5) 0.0378(2) 0.116(2) Uani 1 1 d .
H14A H 0.9590 -0.2988 -0.0045 0.174 Uiso 1 1 calc R
H14B H 1.0487 -0.3690 0.0502 0.174 Uiso 1 1 calc R
H14C H 1.0672 -0.2142 0.0375 0.174 Uiso 1 1 calc R
C15 C 1.3029(5) -0.0204(4) 0.2420(2) 0.0715(12) Uani 1 1 d .
H15A H 1.2220 0.0406 0.2432 0.107 Uiso 1 1 calc R
H15B H 1.3916 0.0290 0.2482 0.107 Uiso 1 1 calc R
H15C H 1.2927 -0.0862 0.2756 0.107 Uiso 1 1 calc R
C16 C 1.4375(5) -0.1883(4) 0.1727(2) 0.0735(13) Uani 1 1 d .
H16A H 1.4287 -0.2556 0.2056 0.110 Uiso 1 1 calc R
H16B H 1.5257 -0.1382 0.1790 0.110 Uiso 1 1 calc R
H16C H 1.4399 -0.2312 0.1313 0.110 Uiso 1 1 calc R

loop_
_atom_site_aniso_label
_atom_site_aniso_U_11
_atom_site_aniso_U_22
_atom_site_aniso_U_33
_atom_site_aniso_U_23
_atom_site_aniso_U_13
_atom_site_aniso_U_12
Pd 0.04938(16) 0.04744(12) 0.05655(14) -0.00195(11) -0.00179(17) 0.00148(15)
Cl1 0.0830(9) 0.0546(5) 0.1211(11) 0.0103(6) 0.0133(7) 0.0168(5)
N1 0.049(2) 0.0496(15) 0.0570(19) 0.0019(11) -0.0032(14) -0.0024(12)
N2 0.050(2) 0.0530(18) 0.0589(19) 0.0019(14) -0.0006(15) -0.0015(14)
O1 0.056(2) 0.0512(14) 0.084(2) 0.0155(13) -0.0071(14) -0.0004(12)
O2 0.0513(19) 0.0710(16) 0.073(2) 0.0092(13) 0.0111(14) -0.0004(12)
C1 0.051(3) 0.073(3) 0.093(3) -0.008(2) 0.001(2) -0.008(2)
C2 0.056(2) 0.0460(19) 0.062(3) -0.0004(15) -0.0071(18) -0.0018(14)
C3 0.063(3) 0.062(2) 0.081(3) 0.0153(18) -0.009(2) -0.012(2)
C4 0.052(3) 0.052(2) 0.060(2) 0.0036(16) 0.0013(19) 0.0023(17)
C5 0.046(2) 0.055(2) 0.060(2) 0.0068(17) -0.0017(17) 0.0036(17)
C6 0.047(2) 0.0534(19) 0.054(2) -0.0027(15) 0.0002(17) -0.0063(16)
C7 0.078(4) 0.063(2) 0.077(3) 0.007(2) 0.022(2) -0.002(2)
C8 0.058(3) 0.061(2) 0.050(2) 0.0091(17) 0.0014(19) -0.0066(18)
C9 0.071(3) 0.056(2) 0.084(4) 0.005(2) 0.011(3) -0.0047(18)
C10 0.109(4) 0.061(3) 0.119(4) 0.014(3) 0.017(3) -0.014(3)
C11 0.157(6) 0.083(3) 0.092(5) -0.022(3) -0.021(4) -0.023(3)
C12 0.081(3) 0.054(2) 0.072(3) 0.0087(18) -0.021(3) -0.002(2)
C13 0.070(4) 0.066(3) 0.110(4) -0.008(2) -0.030(3) 0.000(2)
C14 0.149(5) 0.128(4) 0.071(3) -0.014(3) 0.012(4) -0.057(5)
C15 0.069(3) 0.083(3) 0.062(3) 0.002(2) -0.005(2) -0.008(2)
C16 0.053(3) 0.068(3) 0.099(3) 0.013(2) -0.001(2) 0.0126(19)

loop_
_atom_type_symbol
_atom_type_description
_atom_type_scat_dispersion_real
_atom_type_scat_dispersion_imag
_atom_type_scat_source
C C 0.0033 0.0016 'International Tables Vol C Tables 4.2.6.8 and 6.1.1.4'
H H 0.0000 0.0000 'International Tables Vol C Tables 4.2.6.8 and 6.1.1.4'
N N 0.0061 0.0033 'International Tables Vol C Tables 4.2.6.8 and 6.1.1.4'
O O 0.0106 0.0060 'International Tables Vol C Tables 4.2.6.8 and 6.1.1.4'
Cl Cl 0.1484 0.1585 'International Tables Vol C Tables 4.2.6.8 and 6.1.1.4'
Pd Pd -0.9988 1.0072 'International Tables Vol C Tables 4.2.6.8 and 6.1.1.4'

loop_
_geom_angle_atom_site_label_1
_geom_angle_atom_site_label_2
_geom_angle_atom_site_label_3
_geom_angle
C1 Pd N1 90.55(15)
C1 Pd N2 177.12(14)
N1 Pd N2 86.64(11)
C1 Pd Cl1 86.07(13)
N1 Pd Cl1 176.32(9)
N2 Pd Cl1 96.76(8)
C4 N1 C2 108.0(3)
C4 N1 Pd 125.1(2)
C2 N1 Pd 126.9(2)
C6 N2 C8 107.1(3)
C6 N2 Pd 122.2(3)
C8 N2 Pd 130.6(2)
C4 O1 C3 105.3(3)
C6 O2 C7 106.1(3)
N1 C2 C3 102.4(3)
N1 C2 C12 112.2(3)
C3 C2 C12 115.9(3)
O1 C3 C2 104.4(3)
N1 C4 O1 117.2(4)
N1 C4 C5 128.2(3)
O1 C4 C5 114.5(3)
C6 C5 C4 109.8(3)
C6 C5 C16 111.3(3)
C4 C5 C16 110.6(3)
C6 C5 C15 107.5(3)
C4 C5 C15 107.4(3)
C16 C5 C15 110.2(3)
N2 C6 O2 118.3(3)
N2 C6 C5 126.7(4)
O2 C6 C5 115.0(3)
O2 C7 C8 104.2(3)
N2 C8 C7 103.3(3)
N2 C8 C9 112.7(3)
C7 C8 C9 113.4(4)
C11 C9 C10 112.2(4)
C11 C9 C8 112.6(4)
C10 C9 C8 110.4(4)
C14 C12 C2 111.4(4)
C14 C12 C13 111.7(4)
C2 C12 C13 110.5(4)

loop_
_geom_bond_atom_site_label_1
_geom_bond_atom_site_label_2
_geom_bond_distance
Pd C1 2.027(4)
Pd N1 2.060(3)
Pd N2 2.202(3)
Pd Cl1 2.3057(13)
N1 C4 1.274(5)
N1 C2 1.472(4)
N2 C6 1.276(5)
N2 C8 1.482(4)
O1 C4 1.343(4)
O1 C3 1.457(5)
O2 C6 1.343(4)
O2 C7 1.456(5)
C2 C3 1.522(5)
C2 C12 1.522(5)
C4 C5 1.521(5)
C5 C6 1.520(5)
C5 C16 1.533(5)
C5 C15 1.548(5)
C7 C8 1.536(5)
C8 C9 1.541(5)
C9 C11 1.517(7)
C9 C10 1.521(6)
C12 C14 1.512(7)
C12 C13 1.540(6)

loop_
_geom_torsion_atom_site_label_1
_geom_torsion_atom_site_label_2
_geom_torsion_atom_site_label_3
_geom_torsion_atom_site_label_4
_geom_torsion
C1 Pd N1 C4 -152.6(4)
N2 Pd N1 C4 26.7(3)
Cl1 Pd N1 C4 -175.9(12)
C1 Pd N1 C2 30.6(3)
N2 Pd N1 C2 -150.1(3)
Cl1 Pd N1 C2 7.3(16)
C1 Pd N2 C6 -8(3)
N1 Pd N2 C6 -21.6(3)
Cl1 Pd N2 C6 159.8(3)
C1 Pd N2 C8 167(3)
N1 Pd N2 C8 153.3(3)
Cl1 Pd N2 C8 -25.2(3)
C4 N1 C2 C3 11.9(4)
Pd N1 C2 C3 -170.9(2)
C4 N1 C2 C12 -113.0(4)
Pd N1 C2 C12 64.3(4)
C4 O1 C3 C2 14.8(4)
N1 C2 C3 O1 -15.9(4)
C12 C2 C3 O1 106.5(4)
C2 N1 C4 O1 -2.9(5)
Pd N1 C4 O1 179.8(2)
C2 N1 C4 C5 178.4(4)
Pd N1 C4 C5 1.1(6)
C3 O1 C4 N1 -8.1(5)
C3 O1 C4 C5 170.8(3)
N1 C4 C5 C6 -41.9(6)
O1 C4 C5 C6 139.4(3)
N1 C4 C5 C16 -165.1(4)
O1 C4 C5 C16 16.2(5)
N1 C4 C5 C15 74.6(5)
O1 C4 C5 C15 -104.1(4)
C8 N2 C6 O2 -5.3(5)
Pd N2 C6 O2 170.7(2)
C8 N2 C6 C5 172.4(3)
Pd N2 C6 C5 -11.6(5)
C7 O2 C6 N2 -1.6(5)
C7 O2 C6 C5 -179.6(3)
C4 C5 C6 N2 46.6(5)
C16 C5 C6 N2 169.4(4)
C15 C5 C6 N2 -69.9(5)
C4 C5 C6 O2 -135.7(3)
C16 C5 C6 O2 -12.8(5)
C15 C5 C6 O2 107.9(4)
C6 O2 C7 C8 7.4(4)
C6 N2 C8 C7 9.3(4)
Pd N2 C8 C7 -166.2(3)
C6 N2 C8 C9 -113.4(4)
Pd N2 C8 C9 71.1(4)
O2 C7 C8 N2 -10.0(4)
O2 C7 C8 C9 112.3(4)
N2 C8 C9 C11 57.2(6)
C7 C8 C9 C11 -59.8(5)
N2 C8 C9 C10 -176.7(4)
C7 C8 C9 C10 66.4(5)
N1 C2 C12 C14 61.2(4)
C3 C2 C12 C14 -55.9(4)
N1 C2 C12 C13 -174.0(3)
C3 C2 C12 C13 68.9(5)
